data_7112704
loop_
_publ_author_name
'Sucunza, David'
'Samadi, Abdelouahid'
'Chioua, Mourad'
'Silva, Daniel B.'
'Yunta, Cristina'
'Infantes, Lourdes'
'Carmo Carreiras, M.'
'Soriano, Elena'
'Marco-Contelles, Jos\'e'

_publ_section_title
;
 A practical two-step synthesis of imidazo[1,2-a]pyridines from
 N-(prop-2-yn-1-yl)pyridin-2-amines.
;
_journal_issue 17
_journal_name_full 'Chemical communications (Cambridge, England)'
_journal_page_first 5043
_journal_page_last 5045
_journal_paper_doi 10.1039/c1cc10641d
_journal_volume 47
_journal_year 2011
_chemical_compound_source 'synthesis as described'
_chemical_formula_moiety 'C11 H7 Cl1 N4 O1'
_chemical_formula_sum 'C11 H7 Cl N4 O'
_chemical_formula_weight 246.66
_chemical_name_systematic
;
?
;
_space_group_IT_number 2
_symmetry_cell_setting triclinic
_symmetry_Int_Tables_number 2
_symmetry_space_group_name_Hall '-P 1'
_symmetry_space_group_name_H-M 'P -1'
_atom_sites_solution_hydrogens difmap
_atom_sites_solution_primary direct
_atom_sites_solution_secondary difmap
_audit_creation_date 2010-07-22T18:35:54-00:00
_audit_creation_method 'WinGX routine CIF_UPDATE'
_cell_angle_alpha 82.408(2)
_cell_angle_beta 81.742(2)
_cell_angle_gamma 82.153(2)
_cell_formula_units_Z 2
_cell_length_a 5.9010(4)
_cell_length_b 8.9910(7)
_cell_length_c 10.1390(8)
_cell_measurement_reflns_used 4784
_cell_measurement_temperature 120(2)
_cell_measurement_theta_max 64.89
_cell_measurement_theta_min 4.44
_cell_volume 523.89(7)
_computing_cell_refinement 'Bruker SAINT'
_computing_data_collection 'Bruker APEX2'
_computing_data_reduction 'Bruker SAINT'
_computing_molecular_graphics 'Ortep-3 for Windows (Farrugia, 1997)'
_computing_publication_material 'WinGX publication routines (Farrugia, 1999)'
_computing_structure_refinement 'SHELXL-97 (Sheldrick, 1997)'
_computing_structure_solution 'SHELXS-97 (Sheldrick, 1990)'
_diffrn_ambient_temperature 120(2)
_diffrn_measured_fraction_theta_full 0.927
_diffrn_measured_fraction_theta_max 0.927
_diffrn_radiation_monochromator 'Mirrors, multilayer'
_diffrn_radiation_type CuK\a
_diffrn_radiation_wavelength 1.54178
_diffrn_reflns_av_R_equivalents 0.0323
_diffrn_reflns_av_unetI/netI 0.0312
_diffrn_reflns_limit_h_max 6
_diffrn_reflns_limit_h_min -6
_diffrn_reflns_limit_k_max 10
_diffrn_reflns_limit_k_min -9
_diffrn_reflns_limit_l_max 11
_diffrn_reflns_limit_l_min -10
_diffrn_reflns_number 5676
_diffrn_reflns_theta_full 65.97
_diffrn_reflns_theta_max 65.97
_diffrn_reflns_theta_min 4.44
_exptl_absorpt_coefficient_mu 3.142
_exptl_absorpt_correction_T_max 0.7527
_exptl_absorpt_correction_T_min 0.5440
_exptl_absorpt_correction_type multi-scan
_exptl_absorpt_process_details SADABS-2008
_exptl_crystal_colour colourless
_exptl_crystal_density_diffrn 1.564
_exptl_crystal_density_method 'not measured'
_exptl_crystal_description prism
_exptl_crystal_F_000 252
_exptl_crystal_size_max 0.31
_exptl_crystal_size_mid 0.19
_exptl_crystal_size_min 0.04
_refine_diff_density_max 0.337
_refine_diff_density_min -0.411
_refine_diff_density_rms 0.125
_refine_ls_extinction_coef 0.020(3)
_refine_ls_extinction_expression Fc^*^=kFc[1+0.001xFc^2^\l^3^/sin(2\q)]^-1/4^
_refine_ls_extinction_method SHELXL
_refine_ls_goodness_of_fit_ref 0.734
_refine_ls_hydrogen_treatment refall
_refine_ls_matrix_type full
_refine_ls_number_parameters 183
_refine_ls_number_reflns 1683
_refine_ls_number_restraints 0
_refine_ls_restrained_S_all 0.734
_refine_ls_R_factor_all 0.0477
_refine_ls_R_factor_gt 0.0458
_refine_ls_shift/su_max 0.043
_refine_ls_shift/su_mean 0.008
_refine_ls_structure_factor_coef Fsqd
_refine_ls_weighting_details 'calc w=1/[\s^2^(Fo^2^)+(0.1281P)^2^+0.7995P] where P=(Fo^2^+2Fc^2^)/3'
_refine_ls_weighting_scheme calc
_refine_ls_wR_factor_gt 0.1284
_refine_ls_wR_factor_ref 0.1308
_reflns_number_gt 1543
_reflns_number_total 1683
_reflns_threshold_expression >2sigma(I)
_cod_data_source_file c1cc10641d.txt
_cod_data_source_block dsb48
_cod_original_formula_sum 'C11 H7 Cl1 N4 O1'
_cod_database_code 7112704

loop_
_symmetry_equiv_pos_as_xyz
'x, y, z'
'-x, -y, -z'

loop_
_atom_site_label
_atom_site_type_symbol
_atom_site_fract_x
_atom_site_fract_y
_atom_site_fract_z
_atom_site_U_iso_or_equiv
_atom_site_adp_type
_atom_site_occupancy
_atom_site_symmetry_multiplicity
_atom_site_calc_flag
C2 C 0.0004(5) -0.1629(3) 0.3706(3) 0.0271(6) Uani 1 1 d
C3 C 0.1381(4) -0.1219(2) 0.2373(2) 0.0217(5) Uani 1 1 d
C5 C 0.1208(4) -0.1820(3) 0.0042(2) 0.0234(6) Uani 1 1 d
C6 C -0.0002(4) -0.2671(3) -0.0690(2) 0.0241(6) Uani 1 1 d
C7 C -0.1824(4) -0.3406(3) -0.0065(3) 0.0251(6) Uani 1 1 d
C8 C -0.2546(4) -0.3448(3) 0.1316(2) 0.0233(5) Uani 1 1 d
C9 C -0.1320(4) -0.2710(3) 0.2074(2) 0.0221(5) Uani 1 1 d
C11 C -0.2942(5) -0.3488(3) 0.4443(3) 0.0303(6) Uani 1 1 d
C31 C 0.3129(4) -0.0399(3) 0.2124(2) 0.0237(6) Uani 1 1 d
C61 C 0.0759(4) -0.2682(3) -0.2092(3) 0.0268(6) Uani 1 1 d
C81 C -0.4546(4) -0.4144(3) 0.1884(2) 0.0252(6) Uani 1 1 d
N1 N -0.1527(3) -0.2633(2) 0.3383(2) 0.0241(5) Uani 1 1 d
N4 N 0.0413(3) -0.1895(2) 0.14199(19) 0.0217(5) Uani 1 1 d
N61 N 0.1397(4) -0.2728(3) -0.3217(2) 0.0332(6) Uani 1 1 d
N81 N -0.6206(4) -0.4692(2) 0.2278(2) 0.0310(5) Uani 1 1 d
O51 O 0.2773(3) -0.1080(2) -0.04401(17) 0.0303(5) Uani 1 1 d
Cl31 Cl 0.40086(10) 0.02877(6) 0.34609(5) 0.0287(3) Uani 1 1 d
H11A H -0.294(5) -0.447(4) 0.420(3) 0.030(7) Uiso 1 1 d
H2A H 0.095(4) -0.213(3) 0.435(3) 0.018(6) Uiso 1 1 d
H11B H -0.224(5) -0.356(3) 0.525(3) 0.029(7) Uiso 1 1 d
H2B H -0.088(5) -0.074(3) 0.401(3) 0.023(6) Uiso 1 1 d
H7 H -0.263(4) -0.390(3) -0.057(3) 0.016(6) Uiso 1 1 d
H31 H 0.398(5) -0.015(3) 0.125(3) 0.038(8) Uiso 1 1 d
H11C H -0.452(7) -0.301(4) 0.458(3) 0.053(10) Uiso 1 1 d

loop_
_atom_site_aniso_label
_atom_site_aniso_U_11
_atom_site_aniso_U_22
_atom_site_aniso_U_33
_atom_site_aniso_U_23
_atom_site_aniso_U_13
_atom_site_aniso_U_12
C2 0.0270(13) 0.0340(14) 0.0233(13) -0.0078(11) -0.0038(11) -0.0098(11)
C3 0.0253(12) 0.0219(11) 0.0190(12) -0.0056(9) -0.0051(9) -0.0016(9)
C5 0.0261(13) 0.0227(12) 0.0217(12) -0.0040(9) -0.0048(10) -0.0010(10)
C6 0.0252(12) 0.0241(12) 0.0239(13) -0.0056(10) -0.0055(10) -0.0014(10)
C7 0.0262(13) 0.0231(12) 0.0284(13) -0.0081(10) -0.0097(10) 0.0004(10)
C8 0.0222(12) 0.0228(12) 0.0258(13) -0.0048(9) -0.0045(10) -0.0025(9)
C9 0.0204(12) 0.0200(11) 0.0257(13) -0.0030(9) -0.0028(9) -0.0016(9)
C11 0.0352(15) 0.0345(15) 0.0224(14) -0.0029(11) 0.0012(11) -0.0144(12)
C31 0.0256(12) 0.0241(12) 0.0228(13) -0.0068(10) -0.0043(10) -0.0024(10)
C61 0.0275(13) 0.0247(12) 0.0295(15) -0.0055(10) -0.0087(11) -0.0003(10)
C81 0.0265(14) 0.0240(12) 0.0267(13) -0.0063(10) -0.0071(10) -0.0011(10)
N1 0.0244(11) 0.0278(10) 0.0213(11) -0.0047(8) -0.0004(8) -0.0088(8)
N4 0.0213(10) 0.0242(10) 0.0213(10) -0.0047(8) -0.0054(8) -0.0038(8)
N61 0.0370(13) 0.0388(13) 0.0252(13) -0.0077(9) -0.0059(10) -0.0029(10)
N81 0.0275(12) 0.0312(11) 0.0369(13) -0.0066(9) -0.0063(9) -0.0073(9)
O51 0.0315(10) 0.0386(10) 0.0230(10) -0.0057(7) 0.0007(7) -0.0143(8)
Cl31 0.0276(4) 0.0355(4) 0.0267(4) -0.0108(3) -0.0042(3) -0.0098(3)

loop_
_atom_type_symbol
_atom_type_description
_atom_type_scat_dispersion_real
_atom_type_scat_dispersion_imag
_atom_type_scat_source
C C 0.0181 0.0091 'International Tables Vol C Tables 4.2.6.8 and 6.1.1.4'
H H 0 0 'International Tables Vol C Tables 4.2.6.8 and 6.1.1.4'
N N 0.0311 0.018 'International Tables Vol C Tables 4.2.6.8 and 6.1.1.4'
O O 0.0492 0.0322 'International Tables Vol C Tables 4.2.6.8 and 6.1.1.4'
Cl Cl 0.3639 0.7018 'International Tables Vol C Tables 4.2.6.8 and 6.1.1.4'

loop_
_geom_angle_atom_site_label_1
_geom_angle_atom_site_label_2
_geom_angle_atom_site_label_3
_geom_angle
N1 C2 C3 102.81(19)
N1 C2 H2A 110.7(15)
C3 C2 H2A 112.2(15)
N1 C2 H2B 110.1(16)
C3 C2 H2B 109.3(16)
H2A C2 H2B 111(2)
C31 C3 N4 126.8(2)
C31 C3 C2 127.4(2)
N4 C3 C2 105.76(19)
O51 C5 N4 120.4(2)
O51 C5 C6 125.7(2)
N4 C5 C6 113.9(2)
C7 C6 C61 121.8(2)
C7 C6 C5 121.2(2)
C61 C6 C5 117.0(2)
C6 C7 C8 122.5(2)
C6 C7 H7 119.6(16)
C8 C7 H7 117.9(16)
C9 C8 C7 117.8(2)
C9 C8 C81 122.6(2)
C7 C8 C81 119.5(2)
N1 C9 N4 110.1(2)
N1 C9 C8 130.9(2)
N4 C9 C8 119.0(2)
N1 C11 H11A 108.4(17)
N1 C11 H11B 107.4(17)
H11A C11 H11B 110(2)
N1 C11 H11C 112(2)
H11A C11 H11C 109(3)
H11B C11 H11C 110(3)
C3 C31 Cl31 118.13(19)
C3 C31 H31 125.3(19)
Cl31 C31 H31 116.5(19)
N61 C61 C6 178.3(3)
N81 C81 C8 176.3(3)
C9 N1 C11 127.3(2)
C9 N1 C2 111.52(19)
C11 N1 C2 121.0(2)
C9 N4 C5 125.4(2)
C9 N4 C3 109.52(19)
C5 N4 C3 124.99(19)

loop_
_geom_bond_atom_site_label_1
_geom_bond_atom_site_label_2
_geom_bond_distance
C2 N1 1.458(3)
C2 C3 1.503(3)
C2 H2A 0.95(3)
C2 H2B 0.96(3)
C3 C31 1.325(4)
C3 N4 1.427(3)
C5 O51 1.219(3)
C5 N4 1.404(3)
C5 C6 1.449(3)
C6 C7 1.372(4)
C6 C61 1.429(3)
C7 C8 1.402(4)
C7 H7 0.94(3)
C8 C9 1.406(3)
C8 C81 1.424(3)
C9 N1 1.325(3)
C9 N4 1.380(3)
C11 N1 1.464(3)
C11 H11A 0.95(3)
C11 H11B 0.96(3)
C11 H11C 0.97(4)
C31 Cl31 1.731(2)
C31 H31 0.97(3)
C61 N61 1.153(3)
C81 N81 1.153(3)

loop_
_geom_torsion_atom_site_label_1
_geom_torsion_atom_site_label_2
_geom_torsion_atom_site_label_3
_geom_torsion_atom_site_label_4
_geom_torsion
N1 C2 C3 C31 -175.4(2)
N1 C2 C3 N4 4.8(2)
O51 C5 C6 C7 -176.6(2)
N4 C5 C6 C7 3.0(3)
O51 C5 C6 C61 2.2(4)
N4 C5 C6 C61 -178.24(19)
C61 C6 C7 C8 177.9(2)
C5 C6 C7 C8 -3.4(4)
C6 C7 C8 C9 -0.5(3)
C6 C7 C8 C81 175.8(2)
C7 C8 C9 N1 -175.9(2)
C81 C8 C9 N1 8.0(4)
C7 C8 C9 N4 4.5(3)
C81 C8 C9 N4 -171.6(2)
N4 C3 C31 Cl31 -179.44(17)
C2 C3 C31 Cl31 0.8(3)
C7 C6 C61 N61 -74(9)
C5 C6 C61 N61 107(9)
C9 C8 C81 N81 151(4)
C7 C8 C81 N81 -25(4)
N4 C9 N1 C11 -171.5(2)
C8 C9 N1 C11 8.9(4)
N4 C9 N1 C2 4.3(3)
C8 C9 N1 C2 -175.3(2)
C3 C2 N1 C9 -5.6(3)
C3 C2 N1 C11 170.5(2)
N1 C9 N4 C5 175.2(2)
C8 C9 N4 C5 -5.1(3)
N1 C9 N4 C3 -0.9(3)
C8 C9 N4 C3 178.7(2)
O51 C5 N4 C9 -179.1(2)
C6 C5 N4 C9 1.3(3)
O51 C5 N4 C3 -3.5(3)
C6 C5 N4 C3 176.9(2)
C31 C3 N4 C9 177.6(2)
C2 C3 N4 C9 -2.6(2)
C31 C3 N4 C5 1.4(4)
C2 C3 N4 C5 -178.8(2)
